data_4135108
loop_
_publ_author_name
'Mao, Kaihui'
'Zhang, Jinlei'
'Guo, Zijing'
'Liu, Lizhe'
'Ma, He'
'Chin, Yiying'
'Lin, Hong-Ji'
'Bao, Songsong'
'Xie, Hangqing'
'Yang, Run'
'Jing, Zhaoyang'
'Shen, Jiancang'
'Yuan, Guoliang'
'Chen, Jian'
'Wu, Peiheng'
'Wu, Xinglong'

_publ_section_title
;
 Constructing Asymmetrical Ni-Centered {NiN2O4} Octahedra in Layered
 Metal-Organic Structures for Near-Room-Temperature Single-Phase
 Magnetoelectricity.
;
_journal_name_full 'Journal of the American Chemical Society'
_journal_paper_doi 10.1021/jacs.0c05845
_journal_year 2020
_chemical_absolute_configuration rm
_chemical_formula_moiety 'C72 H76 N8 Ni2 O12, 4(H2 O)'
_chemical_formula_sum 'C72 H84 N8 Ni2 O16'
_chemical_formula_weight 1434.89
_space_group_crystal_system monoclinic
_space_group_IT_number 5
_space_group_name_Hall 'C 2y'
_space_group_name_H-M_alt 'C 1 2 1'
_atom_sites_solution_hydrogens geom
_audit_creation_method SHELXL-2018/3
_cell_angle_alpha 90
_cell_angle_beta 117.360(4)
_cell_angle_gamma 90
_cell_formula_units_Z 4
_cell_length_a 23.196(4)
_cell_length_b 23.143(5)
_cell_length_c 16.933(3)
_cell_measurement_reflns_used 9227
_cell_measurement_temperature 100(2)
_cell_measurement_theta_max 26.899
_cell_measurement_theta_min 2.22
_cell_volume 8073(3)
_computing_cell_refinement 'APEX 3'
_computing_data_collection 'APEX 3'
_computing_data_reduction 'APEX 3'
_computing_molecular_graphics SHELXTL
_computing_publication_material SHELXTL
_computing_structure_refinement 'SHELXL-2018/3 (Sheldrick, 2018)'
_computing_structure_solution 'SHELXT 2014/4 (Sheldrick, 2014)'
_diffrn_ambient_temperature 100(2)
_diffrn_measured_fraction_theta_full 0.997
_diffrn_measured_fraction_theta_max 0.997
_diffrn_measurement_device_type 'Bruker D8'
_diffrn_radiation_type MoK\a
_diffrn_radiation_wavelength 0.71073
_diffrn_reflns_av_R_equivalents 0.0827
_diffrn_reflns_av_unetI/netI 0.0987
_diffrn_reflns_Laue_measured_fraction_full 0.997
_diffrn_reflns_Laue_measured_fraction_max 0.997
_diffrn_reflns_limit_h_max 28
_diffrn_reflns_limit_h_min -28
_diffrn_reflns_limit_k_max 19
_diffrn_reflns_limit_k_min -28
_diffrn_reflns_limit_l_max 20
_diffrn_reflns_limit_l_min -20
_diffrn_reflns_number 28032
_diffrn_reflns_point_group_measured_fraction_full 0.775
_diffrn_reflns_point_group_measured_fraction_max 0.770
_diffrn_reflns_theta_full 25.242
_diffrn_reflns_theta_max 25.999
_diffrn_reflns_theta_min 2.221
_exptl_absorpt_coefficient_mu 0.530
_exptl_absorpt_correction_T_max 0.989
_exptl_absorpt_correction_T_min 0.850
_exptl_absorpt_correction_type multi-scan
_exptl_absorpt_process_details 'SADABS(Bruker, 2000)'
_exptl_crystal_colour 'bluish green'
_exptl_crystal_density_diffrn 1.181
_exptl_crystal_description sheet-like
_exptl_crystal_F_000 3024
_exptl_crystal_size_max 0.220
_exptl_crystal_size_mid 0.200
_exptl_crystal_size_min 0.020
_refine_diff_density_max 2.777
_refine_diff_density_min -1.000
_refine_diff_density_rms 0.122
_refine_ls_abs_structure_details
;
 Refined as an inversion twin.
;
_refine_ls_abs_structure_Flack 0.08(3)
_refine_ls_extinction_method none
_refine_ls_goodness_of_fit_ref 1.017
_refine_ls_hydrogen_treatment constr
_refine_ls_matrix_type full
_refine_ls_number_parameters 885
_refine_ls_number_reflns 12232
_refine_ls_number_restraints 31
_refine_ls_restrained_S_all 1.016
_refine_ls_R_factor_all 0.0932
_refine_ls_R_factor_gt 0.0714
_refine_ls_shift/su_max 0.023
_refine_ls_shift/su_mean 0.001
_refine_ls_structure_factor_coef Fsqd
_refine_ls_weighting_details 'w=1/[\s^2^(Fo^2^)+(0.1000P)^2^+34.0000P] where P=(Fo^2^+2Fc^2^)/3'
_refine_ls_weighting_scheme calc
_refine_ls_wR_factor_gt 0.1793
_refine_ls_wR_factor_ref 0.1941
_reflns_Friedel_coverage 0.505
_reflns_Friedel_fraction_full 0.540
_reflns_Friedel_fraction_max 0.531
_reflns_number_gt 9573
_reflns_number_total 12232
_reflns_threshold_expression 'I > 2\s(I)'
_cod_data_source_file ja0c05845_si_002.cif
_cod_data_source_block c2-100k
_cod_original_sg_symbol_H-M 'C 2'
_cod_database_code 4135108
_shelx_shelxl_version_number 2018/3
_shelx_space_group_comment
;
The symmetry employed for this shelxl refinement is uniquely defined
by the following loop, which should always be used as a source of
symmetry information in preference to the above space-group names.
They are only intended as comments.
;
_shelx_estimated_absorpt_t_min 0.892
_shelx_estimated_absorpt_t_max 0.989
_platon_squeeze_void_probe_radius 1.20

loop_
_space_group_symop_operation_xyz
'x, y, z'
'-x, y, -z'
'x+1/2, y+1/2, z'
'-x+1/2, y+1/2, -z'

loop_
_atom_site_label
_atom_site_type_symbol
_atom_site_fract_x
_atom_site_fract_y
_atom_site_fract_z
_atom_site_U_iso_or_equiv
_atom_site_adp_type
_atom_site_occupancy
_atom_site_site_symmetry_order
_atom_site_calc_flag
_atom_site_refinement_flags_posn
_atom_site_refinement_flags_adp
_atom_site_refinement_flags_occupancy
_atom_site_disorder_assembly
_atom_site_disorder_group
Ni1 Ni 0.500000 1.31774(6) 0.500000 0.0133(3) Uani 1 2 d S T P . .
Ni2 Ni 0.31762(4) 1.00033(5) 0.50011(6) 0.0129(2) Uani 1 1 d . . . . .
Ni3 Ni 0.500000 0.68246(6) 0.500000 0.0122(3) Uani 1 2 d S T P . .
C1 C 0.2627(5) 1.2451(4) 0.2073(6) 0.030(2) Uani 1 1 d . . . . .
H1 H 0.248414 1.264534 0.244472 0.036 Uiso 1 1 calc R U . . .
C2 C 0.2436(6) 1.2653(5) 0.1224(7) 0.044(3) Uani 1 1 d . . . . .
H2 H 0.215979 1.298099 0.101287 0.052 Uiso 1 1 calc R U . . .
C3 C 0.2648(7) 1.2376(6) 0.0683(7) 0.056(3) Uani 1 1 d . . . . .
H3 H 0.251438 1.251364 0.009537 0.067 Uiso 1 1 calc R U . . .
C4 C 0.3057(6) 1.1897(6) 0.0990(8) 0.054(3) Uani 1 1 d . . . . .
H4 H 0.320545 1.170844 0.061935 0.065 Uiso 1 1 calc R U . . .
C5 C 0.3247(6) 1.1695(5) 0.1868(8) 0.047(3) Uani 1 1 d . . . . .
H5 H 0.352777 1.137130 0.208984 0.057 Uiso 1 1 calc R U . . .
C6 C 0.3024(4) 1.1968(4) 0.2399(6) 0.0249(19) Uani 1 1 d . . . . .
C7 C 0.3207(4) 1.1745(4) 0.3332(6) 0.0246(19) Uani 1 1 d . . . . .
H7A H 0.307226 1.203424 0.364563 0.030 Uiso 1 1 calc R U . . .
H7B H 0.295912 1.138587 0.328093 0.030 Uiso 1 1 calc R U . . .
C8 C 0.3924(4) 1.1619(4) 0.3891(5) 0.0187(17) Uani 1 1 d . . . . .
H8 H 0.404386 1.128175 0.362863 0.022 Uiso 1 1 calc R U . . .
C9 C 0.4362(4) 1.2124(4) 0.3961(6) 0.0183(19) Uani 1 1 d . . . . .
C10 C 0.3908(4) 1.0990(4) 0.5050(6) 0.0184(19) Uani 1 1 d . . . . .
C11 C 0.4112(4) 1.0909(3) 0.6020(6) 0.0172(17) Uani 1 1 d . . . . .
H11 H 0.413719 1.129284 0.630441 0.021 Uiso 1 1 calc R U . . .
C12 C 0.4784(4) 1.0611(4) 0.6473(6) 0.028(2) Uani 1 1 d . . . . .
H12A H 0.475610 1.023454 0.617921 0.034 Uiso 1 1 calc R U . . .
H12B H 0.510258 1.085304 0.638762 0.034 Uiso 1 1 calc R U . . .
C13 C 0.5021(4) 1.0512(5) 0.7446(7) 0.033(2) Uani 1 1 d . . . . .
C14 C 0.5286(5) 1.0978(5) 0.8026(7) 0.045(3) Uani 1 1 d . . . . .
H14 H 0.532810 1.134749 0.781339 0.055 Uiso 1 1 calc R U . . .
C15 C 0.5490(7) 1.0881(6) 0.8947(9) 0.065(4) Uani 1 1 d . . . . .
H15 H 0.567275 1.119163 0.935302 0.078 Uiso 1 1 calc R U . . .
C16 C 0.5431(8) 1.0366(8) 0.9255(9) 0.081(5) Uani 1 1 d . . . . .
H16 H 0.557963 1.030961 0.987430 0.097 Uiso 1 1 calc R U . . .
C17 C 0.5151(7) 0.9915(8) 0.8666(8) 0.076(5) Uani 1 1 d . . . . .
H17 H 0.509239 0.955014 0.887619 0.091 Uiso 1 1 calc R U . . .
C18 C 0.4955(5) 0.9996(7) 0.7756(6) 0.051(3) Uani 1 1 d . . . . .
H18 H 0.477233 0.968246 0.735553 0.061 Uiso 1 1 calc R U . . .
C19 C 0.5357(5) 0.8299(5) 0.8132(6) 0.037(2) Uani 1 1 d . . . . .
H19 H 0.548589 0.863372 0.792974 0.044 Uiso 1 1 calc R U . . .
C20 C 0.5756(5) 0.8082(6) 0.8984(7) 0.049(3) Uani 1 1 d . . . . .
H20 H 0.615189 0.827358 0.935327 0.058 Uiso 1 1 calc R U . . .
C21 C 0.5580(5) 0.7585(5) 0.9301(6) 0.039(3) Uani 1 1 d . . . . .
H21 H 0.585807 0.742825 0.986881 0.046 Uiso 1 1 calc R U . . .
C22 C 0.4989(5) 0.7334(5) 0.8755(7) 0.042(3) Uani 1 1 d . . . . .
H22 H 0.484644 0.701141 0.896596 0.050 Uiso 1 1 calc R U . . .
C23 C 0.4600(4) 0.7543(4) 0.7908(6) 0.029(2) Uani 1 1 d . . . . .
H23 H 0.420497 0.734982 0.754028 0.035 Uiso 1 1 calc R U . . .
C24 C 0.4774(4) 0.8029(4) 0.7580(6) 0.0210(18) Uani 1 1 d . . . . .
C25 C 0.4324(4) 0.8261(4) 0.6659(5) 0.0214(18) Uani 1 1 d . . . . .
H25A H 0.411881 0.862138 0.672295 0.026 Uiso 1 1 calc R U . . .
H25B H 0.397441 0.797611 0.634399 0.026 Uiso 1 1 calc R U . . .
C26 C 0.4666(4) 0.8387(4) 0.6095(5) 0.0175(17) Uani 1 1 d . . . . .
H26 H 0.496472 0.872311 0.635786 0.021 Uiso 1 1 calc R U . . .
C27 C 0.5053(4) 0.7881(4) 0.6020(6) 0.0162(18) Uani 1 1 d . . . . .
C28 C 0.3879(4) 0.9021(4) 0.4951(5) 0.0143(17) Uani 1 1 d . . . . .
C29 C 0.3430(4) 0.9106(3) 0.3971(5) 0.0167(16) Uani 1 1 d . . . . .
H29 H 0.326430 0.872379 0.368088 0.020 Uiso 1 1 calc R U . . .
C30 C 0.3803(4) 0.9410(4) 0.3528(6) 0.025(2) Uani 1 1 d . . . . .
H30A H 0.396513 0.978701 0.382338 0.030 Uiso 1 1 calc R U . . .
H30B H 0.418364 0.917168 0.362389 0.030 Uiso 1 1 calc R U . . .
C31 C 0.3399(5) 0.9509(4) 0.2550(6) 0.029(2) Uani 1 1 d . . . . .
C32 C 0.3231(5) 0.9046(5) 0.1963(6) 0.037(2) Uani 1 1 d . . . . .
H32 H 0.338251 0.866894 0.218424 0.044 Uiso 1 1 calc R U . . .
C33 C 0.2836(6) 0.9128(6) 0.1036(7) 0.047(3) Uani 1 1 d . . . . .
H33 H 0.274214 0.882025 0.062409 0.057 Uiso 1 1 calc R U . . .
C34 C 0.2590(7) 0.9685(6) 0.0759(8) 0.063(4) Uani 1 1 d . . . . .
H34 H 0.229693 0.974751 0.015036 0.075 Uiso 1 1 calc R U . . .
C35 C 0.2752(8) 1.0124(6) 0.1314(7) 0.068(4) Uani 1 1 d . . . . .
H35 H 0.259504 1.049982 0.109223 0.081 Uiso 1 1 calc R U . . .
C36 C 0.3152(6) 1.0046(6) 0.2226(7) 0.047(3) Uani 1 1 d . . . . .
H36 H 0.325327 1.036521 0.262108 0.056 Uiso 1 1 calc R U . . .
C37 C 0.3418(4) 0.8619(5) 0.7872(6) 0.031(2) Uani 1 1 d . . . . .
H37 H 0.348533 0.835201 0.749545 0.037 Uiso 1 1 calc R U . . .
C38 C 0.3917(5) 0.8725(6) 0.8730(8) 0.047(3) Uani 1 1 d . . . . .
H38 H 0.432337 0.853511 0.893218 0.056 Uiso 1 1 calc R U . . .
C39 C 0.3818(5) 0.9091(5) 0.9257(7) 0.041(3) Uani 1 1 d . . . . .
H39 H 0.416067 0.916133 0.983544 0.049 Uiso 1 1 calc R U . . .
C40 C 0.3233(6) 0.9374(6) 0.8994(8) 0.051(3) Uani 1 1 d . . . . .
H40 H 0.317115 0.963165 0.938459 0.062 Uiso 1 1 calc R U . . .
C41 C 0.2733(5) 0.9270(5) 0.8130(7) 0.039(3) Uani 1 1 d . . . . .
H41 H 0.232453 0.945567 0.793232 0.047 Uiso 1 1 calc R U . . .
C42 C 0.2836(4) 0.8897(4) 0.7573(5) 0.0212(18) Uani 1 1 d . . . . .
C43 C 0.2288(4) 0.8759(4) 0.6649(5) 0.0198(18) Uani 1 1 d . . . . .
H43A H 0.194984 0.853392 0.671444 0.024 Uiso 1 1 calc R U . . .
H43B H 0.246288 0.851343 0.632941 0.024 Uiso 1 1 calc R U . . .
C44 C 0.1972(4) 0.9303(4) 0.6081(5) 0.0163(17) Uani 1 1 d . . . . .
H44 H 0.172895 0.951760 0.634671 0.020 Uiso 1 1 calc R U . . .
C45 C 0.2468(4) 0.9708(4) 0.6014(6) 0.0180(19) Uani 1 1 d . . . . .
C46 C 0.0959(4) 0.8897(4) 0.4942(6) 0.0173(17) Uani 1 1 d . U . . .
C47 C 0.0551(4) 0.8773(4) 0.3964(6) 0.0194(17) Uani 1 1 d . U . . .
H47 H 0.083745 0.870569 0.367677 0.023 Uiso 1 1 calc R U . . .
C48 C 0.0092(4) 0.9281(4) 0.3514(6) 0.028(2) Uani 1 1 d . . . . .
H48A H -0.019120 0.934078 0.380078 0.034 Uiso 1 1 calc R U . . .
H48B H 0.035124 0.963658 0.359899 0.034 Uiso 1 1 calc R U . . .
C49 C -0.0327(5) 0.9176(5) 0.2524(6) 0.034(2) Uani 1 1 d . . . . .
C50 C -0.0965(5) 0.9032(7) 0.2216(8) 0.053(4) Uani 1 1 d . . . . .
H50 H -0.114914 0.901917 0.261419 0.063 Uiso 1 1 calc R U . . .
C51 C -0.1352(7) 0.8901(8) 0.1306(8) 0.079(5) Uani 1 1 d . . . . .
H51 H -0.179351 0.879373 0.109066 0.094 Uiso 1 1 calc R U . . .
C52 C -0.1077(6) 0.8932(9) 0.0729(8) 0.083(6) Uani 1 1 d . . . . .
H52 H -0.133332 0.884433 0.011725 0.100 Uiso 1 1 calc R U . . .
C53 C -0.0439(7) 0.9089(8) 0.1040(9) 0.074(5) Uani 1 1 d . . . . .
H53 H -0.025670 0.911798 0.064020 0.089 Uiso 1 1 calc R U . . .
C54 C -0.0058(5) 0.9205(6) 0.1941(7) 0.053(3) Uani 1 1 d . . . . .
H54 H 0.038667 0.930334 0.215781 0.063 Uiso 1 1 calc R U . . .
C55 C 0.5670(6) 0.5653(6) 0.1918(7) 0.052(3) Uani 1 1 d . . . . .
H55 H 0.541499 0.545043 0.213367 0.062 Uiso 1 1 calc R U . . .
C56 C 0.5617(8) 0.5525(8) 0.1084(8) 0.083(6) Uani 1 1 d . . . . .
H56 H 0.530968 0.524339 0.072600 0.099 Uiso 1 1 calc R U . . .
C57 C 0.5989(7) 0.5785(7) 0.0767(8) 0.067(4) Uani 1 1 d . . . . .
H57 H 0.596847 0.567067 0.021576 0.080 Uiso 1 1 calc R U . . .
C58 C 0.6404(5) 0.6229(7) 0.1269(7) 0.055(4) Uani 1 1 d . . . . .
H58 H 0.664603 0.643746 0.103931 0.066 Uiso 1 1 calc R U . . .
C59 C 0.6465(4) 0.6367(5) 0.2104(6) 0.035(2) Uani 1 1 d . . . . .
H59 H 0.675967 0.666007 0.245047 0.042 Uiso 1 1 calc R U . . .
C60 C 0.6097(4) 0.6080(4) 0.2430(5) 0.0238(19) Uani 1 1 d . . . . .
C61 C 0.6185(4) 0.6228(4) 0.3348(5) 0.0223(18) Uani 1 1 d . . . . .
H61A H 0.580835 0.645981 0.328892 0.027 Uiso 1 1 calc R U . . .
H61B H 0.657844 0.646923 0.365547 0.027 Uiso 1 1 calc R U . . .
C62 C 0.6247(3) 0.5702(4) 0.3911(5) 0.0169(17) Uani 1 1 d . . . . .
H62 H 0.582403 0.548988 0.364588 0.020 Uiso 1 1 calc R U . . .
C63 C 0.6785(4) 0.5284(4) 0.3990(5) 0.0148(18) Uani 1 1 d . . . . .
C64 C 0.6002(4) 0.6106(4) 0.5061(6) 0.0171(18) Uani 1 1 d . . . . .
C65 C 0.6237(4) 0.6228(4) 0.6039(6) 0.0186(17) Uani 1 1 d . . . . .
H65 H 0.671655 0.629521 0.633334 0.022 Uiso 1 1 calc R U . . .
C66 C 0.6084(4) 0.5711(4) 0.6470(6) 0.0238(19) Uani 1 1 d . . . . .
H66A H 0.560866 0.564596 0.617401 0.029 Uiso 1 1 calc R U . . .
H66B H 0.629152 0.536162 0.637704 0.029 Uiso 1 1 calc R U . . .
C67 C 0.6313(4) 0.5792(4) 0.7448(6) 0.027(2) Uani 1 1 d . . . . .
C68 C 0.5885(6) 0.5975(5) 0.7751(7) 0.039(3) Uani 1 1 d . . . . .
H68 H 0.544047 0.603418 0.734663 0.046 Uiso 1 1 calc R U . . .
C69 C 0.6110(6) 0.6073(6) 0.8653(7) 0.051(3) Uani 1 1 d . . . . .
H69 H 0.580560 0.617029 0.886173 0.062 Uiso 1 1 calc R U . . .
C70 C 0.6744(7) 0.6034(7) 0.9247(8) 0.059(4) Uani 1 1 d . . . . .
H70 H 0.688411 0.612647 0.985470 0.071 Uiso 1 1 calc R U . . .
C71 C 0.7185(6) 0.5859(6) 0.8963(7) 0.048(3) Uani 1 1 d . . . . .
H71 H 0.763199 0.582065 0.937075 0.058 Uiso 1 1 calc R U . . .
C72 C 0.6956(5) 0.5737(5) 0.8043(6) 0.040(3) Uani 1 1 d . . . . .
H72 H 0.725503 0.561593 0.783813 0.048 Uiso 1 1 calc R U . . .
N1 N 0.3617(3) 1.0550(3) 0.6095(4) 0.0175(14) Uani 1 1 d . . . . .
H1A H 0.331136 1.078125 0.612785 0.021 Uiso 1 1 calc R U . . .
H1B H 0.380437 1.033581 0.660156 0.021 Uiso 1 1 calc R U . . .
N2 N 0.4072(3) 1.1478(3) 0.4818(5) 0.0181(16) Uani 1 1 d . . . . .
H2A H 0.428032 1.173543 0.523466 0.022 Uiso 1 1 calc R U . . .
N3 N 0.2880(3) 0.9471(3) 0.3888(4) 0.0188(15) Uani 1 1 d . . . . .
H3A H 0.254608 0.924238 0.384046 0.023 Uiso 1 1 calc R U . . .
H3B H 0.273661 0.969153 0.338817 0.023 Uiso 1 1 calc R U . . .
N4 N 0.4196(3) 0.8528(3) 0.5176(4) 0.0191(16) Uani 1 1 d . . . . .
H4A H 0.412273 0.827098 0.475770 0.023 Uiso 1 1 calc R U . . .
N5 N 0.1532(3) 0.9152(3) 0.5177(5) 0.0191(16) Uani 1 1 d . U . . .
H5A H 0.164582 0.923056 0.475868 0.023 Uiso 1 1 calc R U . . .
N6 N 0.0178(3) 0.8251(3) 0.3903(5) 0.0199(15) Uani 1 1 d . . . . .
H6A H 0.040125 0.793554 0.387391 0.024 Uiso 1 1 calc R U . . .
H6B H -0.020656 0.826333 0.339632 0.024 Uiso 1 1 calc R U . . .
N7 N 0.5909(3) 0.6749(3) 0.6112(4) 0.0170(14) Uani 1 1 d . . . . .
H7C H 0.615439 0.706457 0.615213 0.020 Uiso 1 1 calc R U . . .
H7D H 0.585905 0.673037 0.661425 0.020 Uiso 1 1 calc R U . . .
N8 N 0.6416(3) 0.5856(3) 0.4841(4) 0.0184(16) Uani 1 1 d . . . . .
H8A H 0.680950 0.577860 0.526143 0.022 Uiso 1 1 calc R U . . .
O1 O 0.4299(2) 1.2558(2) 0.4395(4) 0.0168(12) Uani 1 1 d . . . . .
O2 O 0.4772(3) 1.2082(3) 0.3700(5) 0.0328(17) Uani 1 1 d . . . . .
O3 O 0.3611(2) 1.0597(2) 0.4500(4) 0.0160(12) Uani 1 1 d . . . . .
O4 O 0.3945(2) 0.9412(2) 0.5501(4) 0.0164(12) Uani 1 1 d . . . . .
O5 O 0.4701(2) 0.7442(2) 0.5610(4) 0.0160(12) Uani 1 1 d . . . . .
O6 O 0.5650(3) 0.7928(3) 0.6278(4) 0.0258(15) Uani 1 1 d . . . . .
O7 O 0.2761(2) 0.9497(2) 0.5608(4) 0.0169(12) Uani 1 1 d . . . . .
O8 O 0.2503(3) 1.0216(3) 0.6283(4) 0.0238(14) Uani 1 1 d . . . . .
O9 O 0.0747(2) 0.8788(2) 0.5481(4) 0.0170(12) Uani 1 1 d . U . . .
O10 O 0.5426(2) 0.6222(3) 0.4510(3) 0.0164(12) Uani 1 1 d . . . . .
O11 O 0.6641(3) 0.4783(3) 0.3717(4) 0.0231(14) Uani 1 1 d . . . . .
O12 O 0.7355(2) 0.5504(2) 0.4393(4) 0.0139(11) Uani 1 1 d . . . . .
O13 O 0.2596(3) 0.8380(3) 0.4772(5) 0.0387(18) Uani 1 1 d . . . . .
O14 O 0.1558(4) 0.7665(3) 0.4730(8) 0.072(3) Uani 1 1 d . . . . .
O15 O 0.2276(3) 0.6632(3) 0.4798(5) 0.0388(18) Uani 1 1 d . . . . .
O16 O 0.3303(3) 0.7337(3) 0.4792(5) 0.0400(19) Uani 1 1 d . . . . .

loop_
_atom_site_aniso_label
_atom_site_aniso_U_11
_atom_site_aniso_U_22
_atom_site_aniso_U_33
_atom_site_aniso_U_23
_atom_site_aniso_U_13
_atom_site_aniso_U_12
Ni1 0.0112(6) 0.0076(8) 0.0227(8) 0.000 0.0091(6) 0.000
Ni2 0.0114(4) 0.0078(4) 0.0209(4) 0.0000(5) 0.0086(3) -0.0002(5)
Ni3 0.0119(7) 0.0074(8) 0.0195(7) 0.000 0.0091(6) 0.000
C1 0.041(5) 0.016(5) 0.028(5) 0.001(4) 0.012(4) -0.005(4)
C2 0.050(6) 0.029(6) 0.047(6) 0.003(5) 0.019(5) 0.005(5)
C3 0.094(10) 0.050(8) 0.031(5) 0.012(6) 0.036(6) 0.009(7)
C4 0.065(8) 0.059(9) 0.056(7) -0.006(6) 0.043(7) 0.008(7)
C5 0.058(7) 0.040(7) 0.056(7) 0.002(6) 0.037(6) 0.011(6)
C6 0.026(4) 0.021(5) 0.025(4) -0.002(4) 0.010(4) 0.001(4)
C7 0.022(4) 0.020(5) 0.029(4) -0.007(4) 0.009(4) -0.001(4)
C8 0.019(4) 0.012(4) 0.027(4) -0.003(3) 0.012(3) -0.001(3)
C9 0.019(4) 0.006(4) 0.034(5) 0.005(4) 0.016(4) -0.002(3)
C10 0.010(4) 0.010(4) 0.032(5) -0.007(4) 0.008(4) -0.005(3)
C11 0.013(3) 0.003(4) 0.035(5) -0.003(3) 0.010(3) 0.000(3)
C12 0.014(4) 0.026(5) 0.045(5) 0.007(4) 0.015(4) 0.003(4)
C13 0.018(4) 0.030(6) 0.039(5) -0.001(5) 0.002(4) -0.002(4)
C14 0.036(5) 0.041(7) 0.043(6) -0.003(5) 0.004(5) -0.004(5)
C15 0.065(8) 0.056(9) 0.043(7) -0.009(6) -0.003(6) -0.020(7)
C16 0.086(10) 0.082(12) 0.035(6) 0.018(7) -0.007(7) -0.006(9)
C17 0.085(9) 0.067(12) 0.045(6) 0.020(8) 0.004(7) -0.011(9)
C18 0.054(6) 0.043(6) 0.032(5) 0.017(6) 0.001(4) 0.004(7)
C19 0.036(5) 0.043(7) 0.031(5) 0.004(5) 0.016(4) -0.002(5)
C20 0.031(5) 0.076(10) 0.032(5) -0.003(6) 0.008(4) -0.007(6)
C21 0.047(6) 0.042(7) 0.018(4) 0.011(4) 0.008(4) 0.008(5)
C22 0.047(6) 0.036(6) 0.040(6) 0.009(5) 0.018(5) -0.004(5)
C23 0.029(4) 0.026(5) 0.029(5) 0.000(4) 0.009(4) 0.002(4)
C24 0.030(4) 0.010(4) 0.027(4) -0.002(3) 0.017(4) 0.001(3)
C25 0.016(4) 0.026(5) 0.026(4) -0.007(4) 0.013(3) -0.001(3)
C26 0.019(4) 0.011(4) 0.021(4) 0.001(3) 0.008(3) 0.000(3)
C27 0.016(4) 0.008(4) 0.027(4) 0.002(3) 0.011(3) 0.007(3)
C28 0.017(4) 0.009(4) 0.020(4) -0.002(3) 0.011(3) -0.001(3)
C29 0.022(4) 0.007(4) 0.029(4) -0.001(3) 0.018(3) -0.002(3)
C30 0.024(4) 0.026(5) 0.033(5) 0.004(4) 0.019(4) 0.006(4)
C31 0.037(5) 0.023(5) 0.030(5) 0.001(4) 0.017(4) 0.007(4)
C32 0.053(6) 0.033(6) 0.032(5) 0.001(5) 0.025(5) 0.003(5)
C33 0.060(7) 0.045(8) 0.035(6) -0.010(5) 0.019(5) 0.009(6)
C34 0.089(10) 0.048(8) 0.033(6) 0.012(6) 0.013(6) 0.018(7)
C35 0.115(11) 0.038(9) 0.030(5) 0.006(5) 0.015(6) 0.024(7)
C36 0.071(7) 0.025(6) 0.038(5) 0.005(5) 0.021(5) 0.010(6)
C37 0.024(4) 0.034(6) 0.030(5) -0.006(4) 0.009(4) -0.001(4)
C38 0.021(5) 0.063(8) 0.052(7) 0.007(6) 0.012(5) 0.006(5)
C39 0.031(5) 0.043(7) 0.033(5) -0.011(5) 0.002(4) -0.005(5)
C40 0.068(8) 0.044(8) 0.041(6) -0.011(6) 0.025(6) 0.007(6)
C41 0.036(5) 0.039(6) 0.042(6) -0.012(5) 0.018(5) 0.006(5)
C42 0.020(4) 0.023(5) 0.019(4) -0.002(4) 0.008(3) 0.001(3)
C43 0.021(4) 0.020(5) 0.021(4) 0.001(4) 0.011(3) -0.002(3)
C44 0.016(4) 0.010(4) 0.021(4) -0.005(3) 0.007(3) 0.000(3)
C45 0.014(4) 0.013(5) 0.026(4) -0.001(4) 0.009(3) -0.006(3)
C46 0.015(3) 0.009(3) 0.028(3) 0.005(3) 0.010(3) 0.005(3)
C47 0.017(3) 0.010(4) 0.036(4) 0.002(3) 0.016(3) 0.001(3)
C48 0.023(4) 0.016(5) 0.040(5) 0.009(4) 0.011(4) 0.000(4)
C49 0.032(5) 0.039(6) 0.032(5) 0.009(5) 0.015(4) 0.000(4)
C50 0.031(6) 0.080(11) 0.041(6) 0.015(7) 0.012(5) 0.000(6)
C51 0.044(7) 0.132(17) 0.035(7) 0.000(8) -0.003(6) -0.003(9)
C52 0.044(7) 0.149(18) 0.027(6) 0.004(8) -0.008(6) -0.010(9)
C53 0.056(8) 0.127(16) 0.045(7) 0.013(8) 0.027(6) 0.009(9)
C54 0.039(6) 0.082(10) 0.033(6) 0.019(6) 0.013(5) 0.004(6)
C55 0.050(6) 0.078(10) 0.025(5) -0.011(6) 0.015(5) -0.024(7)
C56 0.099(11) 0.118(15) 0.032(6) -0.030(8) 0.031(7) -0.055(11)
C57 0.082(9) 0.100(13) 0.035(6) -0.017(7) 0.042(7) -0.040(9)
C58 0.042(6) 0.099(12) 0.034(6) -0.010(7) 0.024(5) -0.014(7)
C59 0.026(4) 0.051(7) 0.029(5) -0.007(5) 0.013(4) -0.008(5)
C60 0.019(4) 0.030(5) 0.022(4) 0.006(4) 0.009(3) 0.002(4)
C61 0.022(4) 0.018(5) 0.024(4) 0.004(4) 0.008(3) 0.001(3)
C62 0.012(3) 0.019(4) 0.021(4) -0.005(3) 0.009(3) 0.003(3)
C63 0.017(4) 0.010(4) 0.022(4) -0.001(3) 0.014(3) 0.003(3)
C64 0.014(4) 0.014(5) 0.027(4) 0.003(4) 0.013(3) 0.001(3)
C65 0.018(4) 0.010(4) 0.033(4) 0.003(4) 0.016(4) 0.003(3)
C66 0.030(4) 0.010(4) 0.038(5) 0.008(4) 0.022(4) 0.006(4)
C67 0.033(5) 0.021(5) 0.030(5) 0.013(4) 0.018(4) 0.009(4)
C68 0.053(7) 0.040(7) 0.035(6) 0.009(5) 0.030(5) 0.008(5)
C69 0.058(7) 0.074(10) 0.033(6) 0.010(6) 0.031(6) 0.015(7)
C70 0.074(9) 0.075(10) 0.033(6) 0.014(6) 0.029(6) 0.012(8)
C71 0.045(6) 0.068(9) 0.032(6) 0.021(6) 0.018(5) 0.021(6)
C72 0.041(5) 0.048(7) 0.029(5) 0.011(5) 0.016(5) 0.012(5)
N1 0.016(3) 0.016(4) 0.020(3) -0.002(3) 0.008(3) 0.001(3)
N2 0.022(3) 0.008(4) 0.025(4) -0.001(3) 0.011(3) -0.004(3)
N3 0.020(3) 0.017(4) 0.022(3) -0.004(3) 0.012(3) -0.003(3)
N4 0.025(4) 0.012(4) 0.022(4) -0.001(3) 0.011(3) 0.004(3)
N5 0.014(3) 0.015(4) 0.026(4) 0.007(3) 0.007(3) 0.000(3)
N6 0.020(3) 0.013(4) 0.032(4) 0.006(3) 0.016(3) 0.002(3)
N7 0.015(3) 0.013(4) 0.020(3) 0.000(3) 0.006(3) -0.001(3)
N8 0.013(3) 0.025(4) 0.019(4) 0.002(3) 0.009(3) 0.007(3)
O1 0.017(2) 0.008(3) 0.030(3) -0.004(2) 0.014(2) -0.005(2)
O2 0.036(4) 0.022(4) 0.057(4) -0.009(3) 0.036(4) -0.008(3)
O3 0.017(3) 0.010(3) 0.026(3) 0.000(2) 0.014(2) -0.003(2)
O4 0.012(2) 0.013(3) 0.025(3) -0.004(2) 0.009(2) 0.000(2)
O5 0.016(2) 0.005(3) 0.030(3) -0.001(2) 0.013(2) 0.000(2)
O6 0.014(3) 0.021(4) 0.043(4) -0.003(3) 0.014(3) 0.000(3)
O7 0.015(2) 0.010(3) 0.030(3) 0.001(2) 0.015(2) -0.001(2)
O8 0.028(3) 0.014(3) 0.035(3) -0.004(3) 0.020(3) -0.005(3)
O9 0.015(2) 0.012(3) 0.027(3) 0.000(2) 0.013(2) -0.002(2)
O10 0.017(3) 0.017(3) 0.018(3) -0.001(2) 0.010(2) 0.004(2)
O11 0.017(3) 0.016(3) 0.037(3) -0.005(3) 0.013(3) 0.002(2)
O12 0.011(2) 0.007(3) 0.027(3) 0.001(2) 0.011(2) 0.001(2)
O13 0.039(4) 0.025(4) 0.062(5) -0.003(3) 0.032(4) 0.001(3)
O14 0.030(4) 0.014(4) 0.167(10) 0.022(5) 0.042(5) 0.003(3)
O15 0.032(4) 0.027(4) 0.063(5) 0.003(4) 0.026(4) 0.001(3)
O16 0.035(4) 0.025(4) 0.071(5) -0.010(4) 0.033(4) -0.001(3)

loop_
_atom_type_symbol
_atom_type_description
_atom_type_scat_dispersion_real
_atom_type_scat_dispersion_imag
_atom_type_scat_source
C C 0.0033 0.0016 'International Tables Vol C Tables 4.2.6.8 and 6.1.1.4'
N N 0.0061 0.0033 'International Tables Vol C Tables 4.2.6.8 and 6.1.1.4'
O O 0.0106 0.0060 'International Tables Vol C Tables 4.2.6.8 and 6.1.1.4'
Ni Ni 0.3393 1.1124 'International Tables Vol C Tables 4.2.6.8 and 6.1.1.4'
H H 0.0000 0.0000 'International Tables Vol C Tables 4.2.6.8 and 6.1.1.4'

loop_
_geom_angle_atom_site_label_1
_geom_angle_atom_site_label_2
_geom_angle_atom_site_label_3
_geom_angle
_geom_angle_site_symmetry_1
_geom_angle_site_symmetry_3
_geom_angle_publ_flag
O1 Ni1 O1 91.5(3) . 2_656 ?
O1 Ni1 N6 93.8(2) . 4_556 ?
O1 Ni1 N6 92.8(2) 2_656 4_556 ?
O1 Ni1 N6 92.8(2) . 3 ?
O1 Ni1 N6 93.8(2) 2_656 3 ?
N6 Ni1 N6 170.6(4) 4_556 3 ?
O1 Ni1 O9 172.4(2) . 3 ?
O1 Ni1 O9 87.3(2) 2_656 3 ?
N6 Ni1 O9 93.8(2) 4_556 3 ?
N6 Ni1 O9 79.9(2) 3 3 ?
O1 Ni1 O9 87.3(2) . 4_556 ?
O1 Ni1 O9 172.4(2) 2_656 4_556 ?
N6 Ni1 O9 79.9(2) 4_556 4_556 ?
N6 Ni1 O9 93.8(2) 3 4_556 ?
O9 Ni1 O9 94.9(3) 3 4_556 ?
O12 Ni2 O7 91.8(2) 3_455 . ?
O12 Ni2 N1 93.8(2) 3_455 . ?
O7 Ni2 N1 93.0(2) . . ?
O12 Ni2 N3 92.0(2) 3_455 . ?
O7 Ni2 N3 94.6(3) . . ?
N1 Ni2 N3 170.3(3) . . ?
O12 Ni2 O4 172.7(2) 3_455 . ?
O7 Ni2 O4 86.2(2) . . ?
N1 Ni2 O4 93.4(2) . . ?
N3 Ni2 O4 81.1(2) . . ?
O12 Ni2 O3 86.3(2) 3_455 . ?
O7 Ni2 O3 172.9(2) . . ?
N1 Ni2 O3 80.3(3) . . ?
N3 Ni2 O3 92.4(2) . . ?
O4 Ni2 O3 96.5(2) . . ?
O5 Ni3 O5 92.3(3) . 2_656 ?
O5 Ni3 O10 172.5(2) . . ?
O5 Ni3 O10 86.2(2) 2_656 . ?
O5 Ni3 O10 86.2(2) . 2_656 ?
O5 Ni3 O10 172.5(2) 2_656 2_656 ?
O10 Ni3 O10 96.2(3) . 2_656 ?
O5 Ni3 N7 92.2(2) . . ?
O5 Ni3 N7 94.4(2) 2_656 . ?
O10 Ni3 N7 80.6(2) . . ?
O10 Ni3 N7 93.0(2) 2_656 . ?
O5 Ni3 N7 94.5(2) . 2_656 ?
O5 Ni3 N7 92.2(2) 2_656 2_656 ?
O10 Ni3 N7 93.0(2) . 2_656 ?
O10 Ni3 N7 80.6(2) 2_656 2_656 ?
N7 Ni3 N7 170.3(4) . 2_656 ?
C2 C1 C6 121.7(10) . . ?
C2 C1 H1 119.1 . . ?
C6 C1 H1 119.1 . . ?
C1 C2 C3 119.5(11) . . ?
C1 C2 H2 120.3 . . ?
C3 C2 H2 120.3 . . ?
C2 C3 C4 120.6(10) . . ?
C2 C3 H3 119.7 . . ?
C4 C3 H3 119.7 . . ?
C3 C4 C5 118.8(11) . . ?
C3 C4 H4 120.6 . . ?
C5 C4 H4 120.6 . . ?
C6 C5 C4 120.2(11) . . ?
C6 C5 H5 119.9 . . ?
C4 C5 H5 119.9 . . ?
C5 C6 C1 119.2(9) . . ?
C5 C6 C7 120.8(9) . . ?
C1 C6 C7 120.1(8) . . ?
C8 C7 C6 114.4(7) . . ?
C8 C7 H7A 108.7 . . ?
C6 C7 H7A 108.7 . . ?
C8 C7 H7B 108.7 . . ?
C6 C7 H7B 108.7 . . ?
H7A C7 H7B 107.6 . . ?
N2 C8 C7 110.9(7) . . ?
N2 C8 C9 105.5(7) . . ?
C7 C8 C9 113.9(7) . . ?
N2 C8 H8 108.8 . . ?
C7 C8 H8 108.8 . . ?
C9 C8 H8 108.8 . . ?
O2 C9 O1 125.3(8) . . ?
O2 C9 C8 121.0(8) . . ?
O1 C9 C8 113.3(7) . . ?
O3 C10 N2 122.6(8) . . ?
O3 C10 C11 120.7(8) . . ?
N2 C10 C11 116.7(7) . . ?
N1 C11 C10 107.5(6) . . ?
N1 C11 C12 110.8(7) . . ?
C10 C11 C12 109.7(7) . . ?
N1 C11 H11 109.6 . . ?
C10 C11 H11 109.6 . . ?
C12 C11 H11 109.6 . . ?
C13 C12 C11 113.0(8) . . ?
C13 C12 H12A 109.0 . . ?
C11 C12 H12A 109.0 . . ?
C13 C12 H12B 109.0 . . ?
C11 C12 H12B 109.0 . . ?
H12A C12 H12B 107.8 . . ?
C18 C13 C14 120.3(11) . . ?
C18 C13 C12 121.1(9) . . ?
C14 C13 C12 118.5(10) . . ?
C13 C14 C15 117.7(12) . . ?
C13 C14 H14 121.1 . . ?
C15 C14 H14 121.1 . . ?
C16 C15 C14 121.9(13) . . ?
C16 C15 H15 119.1 . . ?
C14 C15 H15 119.1 . . ?
C15 C16 C17 119.4(13) . . ?
C15 C16 H16 120.3 . . ?
C17 C16 H16 120.3 . . ?
C16 C17 C18 119.9(15) . . ?
C16 C17 H17 120.0 . . ?
C18 C17 H17 120.0 . . ?
C13 C18 C17 120.7(13) . . ?
C13 C18 H18 119.6 . . ?
C17 C18 H18 119.6 . . ?
C24 C19 C20 120.7(10) . . ?
C24 C19 H19 119.6 . . ?
C20 C19 H19 119.6 . . ?
C19 C20 C21 121.0(10) . . ?
C19 C20 H20 119.5 . . ?
C21 C20 H20 119.5 . . ?
C22 C21 C20 117.5(9) . . ?
C22 C21 H21 121.2 . . ?
C20 C21 H21 121.2 . . ?
C23 C22 C21 121.3(10) . . ?
C23 C22 H22 119.3 . . ?
C21 C22 H22 119.3 . . ?
C22 C23 C24 121.6(9) . . ?
C22 C23 H23 119.2 . . ?
C24 C23 H23 119.2 . . ?
C19 C24 C23 117.7(8) . . ?
C19 C24 C25 121.9(8) . . ?
C23 C24 C25 120.3(8) . . ?
C24 C25 C26 113.5(6) . . ?
C24 C25 H25A 108.9 . . ?
C26 C25 H25A 108.9 . . ?
C24 C25 H25B 108.9 . . ?
C26 C25 H25B 108.9 . . ?
H25A C25 H25B 107.7 . . ?
N4 C26 C27 105.3(7) . . ?
N4 C26 C25 111.0(6) . . ?
C27 C26 C25 113.8(7) . . ?
N4 C26 H26 108.9 . . ?
C27 C26 H26 108.9 . . ?
C25 C26 H26 108.9 . . ?
O6 C27 O5 125.6(8) . . ?
O6 C27 C26 120.4(8) . . ?
O5 C27 C26 113.7(7) . . ?
O4 C28 N4 123.3(7) . . ?
O4 C28 C29 120.4(7) . . ?
N4 C28 C29 116.3(7) . . ?
N3 C29 C28 107.9(7) . . ?
N3 C29 C30 110.1(7) . . ?
C28 C29 C30 109.6(7) . . ?
N3 C29 H29 109.7 . . ?
C28 C29 H29 109.7 . . ?
C30 C29 H29 109.7 . . ?
C31 C30 C29 113.6(7) . . ?
C31 C30 H30A 108.8 . . ?
C29 C30 H30A 108.8 . . ?
C31 C30 H30B 108.8 . . ?
C29 C30 H30B 108.8 . . ?
H30A C30 H30B 107.7 . . ?
C36 C31 C32 118.9(9) . . ?
C36 C31 C30 120.9(9) . . ?
C32 C31 C30 120.0(9) . . ?
C31 C32 C33 120.9(10) . . ?
C31 C32 H32 119.6 . . ?
C33 C32 H32 119.6 . . ?
C34 C33 C32 116.8(11) . . ?
C34 C33 H33 121.6 . . ?
C32 C33 H33 121.6 . . ?
C35 C34 C33 122.3(11) . . ?
C35 C34 H34 118.9 . . ?
C33 C34 H34 118.9 . . ?
C34 C35 C36 120.9(12) . . ?
C34 C35 H35 119.5 . . ?
C36 C35 H35 119.5 . . ?
C31 C36 C35 120.0(11) . . ?
C31 C36 H36 120.0 . . ?
C35 C36 H36 120.0 . . ?
C42 C37 C38 120.3(10) . . ?
C42 C37 H37 119.8 . . ?
C38 C37 H37 119.8 . . ?
C39 C38 C37 119.6(10) . . ?
C39 C38 H38 120.2 . . ?
C37 C38 H38 120.2 . . ?
C38 C39 C40 122.3(10) . . ?
C38 C39 H39 118.9 . . ?
C40 C39 H39 118.9 . . ?
C39 C40 C41 118.2(10) . . ?
C39 C40 H40 120.9 . . ?
C41 C40 H40 120.9 . . ?
C42 C41 C40 119.9(10) . . ?
C42 C41 H41 120.1 . . ?
C40 C41 H41 120.1 . . ?
C37 C42 C41 119.7(8) . . ?
C37 C42 C43 119.6(8) . . ?
C41 C42 C43 120.5(8) . . ?
C42 C43 C44 113.5(7) . . ?
C42 C43 H43A 108.9 . . ?
C44 C43 H43A 108.9 . . ?
C42 C43 H43B 108.9 . . ?
C44 C43 H43B 108.9 . . ?
H43A C43 H43B 107.7 . . ?
N5 C44 C45 105.1(7) . . ?
N5 C44 C43 111.4(7) . . ?
C45 C44 C43 112.7(7) . . ?
N5 C44 H44 109.2 . . ?
C45 C44 H44 109.2 . . ?
C43 C44 H44 109.2 . . ?
O8 C45 O7 126.7(8) . . ?
O8 C45 C44 118.4(8) . . ?
O7 C45 C44 114.5(7) . . ?
O9 C46 N5 123.1(8) . . ?
O9 C46 C47 120.3(7) . . ?
N5 C46 C47 116.5(8) . . ?
N6 C47 C46 106.7(7) . . ?
N6 C47 C48 110.2(6) . . ?
C46 C47 C48 109.9(7) . . ?
N6 C47 H47 110.0 . . ?
C46 C47 H47 110.0 . . ?
C48 C47 H47 110.0 . . ?
C49 C48 C47 111.8(8) . . ?
C49 C48 H48A 109.3 . . ?
C47 C48 H48A 109.3 . . ?
C49 C48 H48B 109.3 . . ?
C47 C48 H48B 109.3 . . ?
H48A C48 H48B 107.9 . . ?
C50 C49 C54 120.1(10) . . ?
C50 C49 C48 119.4(10) . . ?
C54 C49 C48 120.4(9) . . ?
C49 C50 C51 120.1(13) . . ?
C49 C50 H50 120.0 . . ?
C51 C50 H50 120.0 . . ?
C52 C51 C50 119.2(13) . . ?
C52 C51 H51 120.4 . . ?
C50 C51 H51 120.4 . . ?
C53 C52 C51 120.4(12) . . ?
C53 C52 H52 119.8 . . ?
C51 C52 H52 119.8 . . ?
C52 C53 C54 119.9(13) . . ?
C52 C53 H53 120.0 . . ?
C54 C53 H53 120.0 . . ?
C49 C54 C53 120.2(11) . . ?
C49 C54 H54 119.9 . . ?
C53 C54 H54 119.9 . . ?
C60 C55 C56 119.4(12) . . ?
C60 C55 H55 120.3 . . ?
C56 C55 H55 120.3 . . ?
C57 C56 C55 122.2(13) . . ?
C57 C56 H56 118.9 . . ?
C55 C56 H56 118.9 . . ?
C56 C57 C58 118.3(12) . . ?
C56 C57 H57 120.9 . . ?
C58 C57 H57 120.9 . . ?
C59 C58 C57 120.5(11) . . ?
C59 C58 H58 119.7 . . ?
C57 C58 H58 119.7 . . ?
C60 C59 C58 120.1(10) . . ?
C60 C59 H59 119.9 . . ?
C58 C59 H59 119.9 . . ?
C59 C60 C55 119.3(9) . . ?
C59 C60 C61 119.1(8) . . ?
C55 C60 C61 121.6(9) . . ?
C60 C61 C62 113.3(8) . . ?
C60 C61 H61A 108.9 . . ?
C62 C61 H61A 108.9 . . ?
C60 C61 H61B 108.9 . . ?
C62 C61 H61B 108.9 . . ?
H61A C61 H61B 107.7 . . ?
N8 C62 C61 112.2(7) . . ?
N8 C62 C63 104.6(6) . . ?
C61 C62 C63 113.6(7) . . ?
N8 C62 H62 108.8 . . ?
C61 C62 H62 108.8 . . ?
C63 C62 H62 108.8 . . ?
O11 C63 O12 127.5(8) . . ?
O11 C63 C62 119.2(7) . . ?
O12 C63 C62 113.2(7) . . ?
O10 C64 N8 123.3(8) . . ?
O10 C64 C65 119.8(7) . . ?
N8 C64 C65 116.8(7) . . ?
N7 C65 C64 108.0(7) . . ?
N7 C65 C66 111.2(7) . . ?
C64 C65 C66 109.3(7) . . ?
N7 C65 H65 109.5 . . ?
C64 C65 H65 109.5 . . ?
C66 C65 H65 109.5 . . ?
C67 C66 C65 112.8(8) . . ?
C67 C66 H66A 109.0 . . ?
C65 C66 H66A 109.0 . . ?
C67 C66 H66B 109.0 . . ?
C65 C66 H66B 109.0 . . ?
H66A C66 H66B 107.8 . . ?
C72 C67 C68 118.8(10) . . ?
C72 C67 C66 121.0(9) . . ?
C68 C67 C66 119.9(8) . . ?
C67 C68 C69 119.4(11) . . ?
C67 C68 H68 120.3 . . ?
C69 C68 H68 120.3 . . ?
C70 C69 C68 122.6(12) . . ?
C70 C69 H69 118.7 . . ?
C68 C69 H69 118.7 . . ?
C69 C70 C71 119.3(11) . . ?
C69 C70 H70 120.4 . . ?
C71 C70 H70 120.4 . . ?
C70 C71 C72 118.5(11) . . ?
C70 C71 H71 120.8 . . ?
C72 C71 H71 120.8 . . ?
C67 C72 C71 121.4(10) . . ?
C67 C72 H72 119.3 . . ?
C71 C72 H72 119.3 . . ?
C11 N1 Ni2 110.5(5) . . ?
C11 N1 H1A 109.5 . . ?
Ni2 N1 H1A 109.5 . . ?
C11 N1 H1B 109.5 . . ?
Ni2 N1 H1B 109.5 . . ?
H1A N1 H1B 108.1 . . ?
C10 N2 C8 123.5(7) . . ?
C10 N2 H2A 118.3 . . ?
C8 N2 H2A 118.3 . . ?
C29 N3 Ni2 109.8(5) . . ?
C29 N3 H3A 109.7 . . ?
Ni2 N3 H3A 109.7 . . ?
C29 N3 H3B 109.7 . . ?
Ni2 N3 H3B 109.7 . . ?
H3A N3 H3B 108.2 . . ?
C28 N4 C26 123.0(7) . . ?
C28 N4 H4A 118.5 . . ?
C26 N4 H4A 118.5 . . ?
C46 N5 C44 123.0(8) . . ?
C46 N5 H5A 118.5 . . ?
C44 N5 H5A 118.5 . . ?
C47 N6 Ni1 110.9(5) . 3_445 ?
C47 N6 H6A 109.5 . . ?
Ni1 N6 H6A 109.5 3_445 . ?
C47 N6 H6B 109.5 . . ?
Ni1 N6 H6B 109.5 3_445 . ?
H6A N6 H6B 108.0 . . ?
C65 N7 Ni3 110.0(5) . . ?
C65 N7 H7C 109.7 . . ?
Ni3 N7 H7C 109.7 . . ?
C65 N7 H7D 109.7 . . ?
Ni3 N7 H7D 109.7 . . ?
H7C N7 H7D 108.2 . . ?
C64 N8 C62 122.5(7) . . ?
C64 N8 H8A 118.7 . . ?
C62 N8 H8A 118.7 . . ?
C9 O1 Ni1 123.7(5) . . ?
C10 O3 Ni2 112.1(5) . . ?
C28 O4 Ni2 112.4(5) . . ?
C27 O5 Ni3 122.8(5) . . ?
C45 O7 Ni2 122.8(6) . . ?
C46 O9 Ni1 112.8(5) . 3_445 ?
C64 O10 Ni3 112.5(5) . . ?
C63 O12 Ni2 122.3(5) . 3_545 ?

loop_
_geom_bond_atom_site_label_1
_geom_bond_atom_site_label_2
_geom_bond_distance
_geom_bond_site_symmetry_2
_geom_bond_publ_flag
Ni1 O1 2.053(5) . ?
Ni1 O1 2.053(5) 2_656 ?
Ni1 N6 2.087(7) 4_556 ?
Ni1 N6 2.087(7) 3 ?
Ni1 O9 2.089(5) 3 ?
Ni1 O9 2.089(5) 4_556 ?
Ni2 O12 2.057(5) 3_455 ?
Ni2 O7 2.065(6) . ?
Ni2 N1 2.082(7) . ?
Ni2 N3 2.086(7) . ?
Ni2 O4 2.093(5) . ?
Ni2 O3 2.100(6) . ?
Ni3 O5 2.061(6) . ?
Ni3 O5 2.061(6) 2_656 ?
Ni3 O10 2.090(6) . ?
Ni3 O10 2.090(6) 2_656 ?
Ni3 N7 2.091(6) . ?
Ni3 N7 2.091(6) 2_656 ?
C1 C2 1.376(14) . ?
C1 C6 1.390(13) . ?
C1 H1 0.9500 . ?
C2 C3 1.382(17) . ?
C2 H2 0.9500 . ?
C3 C4 1.396(18) . ?
C3 H3 0.9500 . ?
C4 C5 1.421(17) . ?
C4 H4 0.9500 . ?
C5 C6 1.378(14) . ?
C5 H5 0.9500 . ?
C6 C7 1.526(12) . ?
C7 C8 1.516(11) . ?
C7 H7A 0.9900 . ?
C7 H7B 0.9900 . ?
C8 N2 1.481(11) . ?
C8 C9 1.518(11) . ?
C8 H8 1.0000 . ?
C9 O2 1.222(11) . ?
C9 O1 1.292(11) . ?
C10 O3 1.257(10) . ?
C10 N2 1.307(11) . ?
C10 C11 1.499(13) . ?
C11 N1 1.470(10) . ?
C11 C12 1.546(11) . ?
C11 H11 1.0000 . ?
C12 C13 1.496(14) . ?
C12 H12A 0.9900 . ?
C12 H12B 0.9900 . ?
C13 C18 1.342(17) . ?
C13 C14 1.396(15) . ?
C14 C15 1.424(18) . ?
C14 H14 0.9500 . ?
C15 C16 1.33(2) . ?
C15 H15 0.9500 . ?
C16 C17 1.38(2) . ?
C16 H16 0.9500 . ?
C17 C18 1.404(15) . ?
C17 H17 0.9500 . ?
C18 H18 0.9500 . ?
C19 C24 1.388(13) . ?
C19 C20 1.401(15) . ?
C19 H19 0.9500 . ?
C20 C21 1.406(17) . ?
C20 H20 0.9500 . ?
C21 C22 1.381(15) . ?
C21 H21 0.9500 . ?
C22 C23 1.385(13) . ?
C22 H22 0.9500 . ?
C23 C24 1.395(13) . ?
C23 H23 0.9500 . ?
C24 C25 1.521(12) . ?
C25 C26 1.524(11) . ?
C25 H25A 0.9900 . ?
C25 H25B 0.9900 . ?
C26 N4 1.469(10) . ?
C26 C27 1.515(11) . ?
C26 H26 1.0000 . ?
C27 O6 1.251(10) . ?
C27 O5 1.288(10) . ?
C28 O4 1.257(10) . ?
C28 N4 1.314(11) . ?
C28 C29 1.513(11) . ?
C29 N3 1.482(10) . ?
C29 C30 1.549(12) . ?
C29 H29 1.0000 . ?
C30 C31 1.498(12) . ?
C30 H30A 0.9900 . ?
C30 H30B 0.9900 . ?
C31 C36 1.374(16) . ?
C31 C32 1.391(14) . ?
C32 C33 1.420(15) . ?
C32 H32 0.9500 . ?
C33 C34 1.399(17) . ?
C33 H33 0.9500 . ?
C34 C35 1.317(17) . ?
C34 H34 0.9500 . ?
C35 C36 1.401(14) . ?
C35 H35 0.9500 . ?
C36 H36 0.9500 . ?
C37 C42 1.367(12) . ?
C37 C38 1.401(14) . ?
C37 H37 0.9500 . ?
C38 C39 1.325(17) . ?
C38 H38 0.9500 . ?
C39 C40 1.382(16) . ?
C39 H39 0.9500 . ?
C40 C41 1.409(15) . ?
C40 H40 0.9500 . ?
C41 C42 1.377(13) . ?
C41 H41 0.9500 . ?
C42 C43 1.530(11) . ?
C43 C44 1.549(11) . ?
C43 H43A 0.9900 . ?
C43 H43B 0.9900 . ?
C44 N5 1.440(10) . ?
C44 C45 1.527(11) . ?
C44 H44 1.0000 . ?
C45 O8 1.249(10) . ?
C45 O7 1.266(11) . ?
C46 O9 1.245(10) . ?
C46 N5 1.338(11) . ?
C46 C47 1.510(12) . ?
C47 N6 1.461(10) . ?
C47 C48 1.533(12) . ?
C47 H47 1.0000 . ?
C48 C49 1.523(13) . ?
C48 H48A 0.9900 . ?
C48 H48B 0.9900 . ?
C49 C50 1.364(15) . ?
C49 C54 1.391(15) . ?
C50 C51 1.415(17) . ?
C50 H50 0.9500 . ?
C51 C52 1.39(2) . ?
C51 H51 0.9500 . ?
C52 C53 1.37(2) . ?
C52 H52 0.9500 . ?
C53 C54 1.394(18) . ?
C53 H53 0.9500 . ?
C54 H54 0.9500 . ?
C55 C60 1.386(15) . ?
C55 C56 1.393(16) . ?
C55 H55 0.9500 . ?
C56 C57 1.349(19) . ?
C56 H56 0.9500 . ?
C57 C58 1.396(19) . ?
C57 H57 0.9500 . ?
C58 C59 1.392(14) . ?
C58 H58 0.9500 . ?
C59 C60 1.379(13) . ?
C59 H59 0.9500 . ?
C60 C61 1.512(12) . ?
C61 C62 1.513(12) . ?
C61 H61A 0.9900 . ?
C61 H61B 0.9900 . ?
C62 N8 1.481(10) . ?
C62 C63 1.536(11) . ?
C62 H62 1.0000 . ?
C63 O11 1.235(10) . ?
C63 O12 1.281(10) . ?
C64 O10 1.258(9) . ?
C64 N8 1.313(11) . ?
C64 C65 1.513(12) . ?
C65 N7 1.460(10) . ?
C65 C66 1.527(12) . ?
C65 H65 1.0000 . ?
C66 C67 1.499(13) . ?
C66 H66A 0.9900 . ?
C66 H66B 0.9900 . ?
C67 C72 1.368(13) . ?
C67 C68 1.378(14) . ?
C68 C69 1.387(15) . ?
C68 H68 0.9500 . ?
C69 C70 1.350(18) . ?
C69 H69 0.9500 . ?
C70 C71 1.377(17) . ?
C70 H70 0.9500 . ?
C71 C72 1.423(15) . ?
C71 H71 0.9500 . ?
C72 H72 0.9500 . ?
N1 H1A 0.9100 . ?
N1 H1B 0.9100 . ?
N2 H2A 0.8800 . ?
N3 H3A 0.9100 . ?
N3 H3B 0.9100 . ?
N4 H4A 0.8800 . ?
N5 H5A 0.8800 . ?
N6 H6A 0.9100 . ?
N6 H6B 0.9100 . ?
N7 H7C 0.9100 . ?
N7 H7D 0.9100 . ?
N8 H8A 0.8800 . ?

loop_
_platon_squeeze_void_nr
_platon_squeeze_void_average_x
_platon_squeeze_void_average_y
_platon_squeeze_void_average_z
_platon_squeeze_void_volume
_platon_squeeze_void_count_electrons
_platon_squeeze_void_content
1 0.500 0.247 0.000 719 145 ' '
2 0.000 0.747 0.000 719 145 ' '
3 0.206 0.250 0.371 13 0 ' '
4 0.706 0.750 0.371 13 0 ' '
5 0.794 0.250 0.628 13 0 ' '
6 0.294 0.750 0.628 13 0 ' '
